data_7221193
loop_
_publ_author_name
'Burschka, C.'
'Bronger, W.'

_publ_section_title
;
 K Cu3 S2, ein neues Thiocuprat
;
_journal_name_full
;
Zeitschrift fuer Naturforschung, Teil B. Anorganische Chemie, Organische 
Chemie (2,1947-32,1977)
;
_journal_page_first 11
_journal_page_last 14
_journal_volume 32
_journal_year 1977
_chemical_formula_sum 'Cu3 K S2'
_chemical_name_systematic 'K Cu3 S2'
_space_group_IT_number 12
_symmetry_space_group_name_Hall '-C 2y'
_symmetry_space_group_name_H-M 'C 1 2/m 1'
_cell_angle_alpha 90
_cell_angle_beta 113.5
_cell_angle_gamma 90
_cell_formula_units_Z 4
_cell_length_a 14.773
_cell_length_b 3.946
_cell_length_c 8.182
_cell_volume 437.404
_citation_journal_id_ASTM ZENBAX
_cod_data_source_file Burschka_ZENBAX_1977_128.cif
_cod_data_source_block Cu3K1S2
_cod_original_cell_volume 437.4043
_cod_original_formula_sum 'Cu3 K1 S2'
_cod_database_code 7221193

loop_
_symmetry_equiv_pos_as_xyz
x,y,z
-x,y,-z
-x,-y,-z
x,-y,z
x+1/2,y+1/2,z
-x+1/2,y+1/2,-z
-x+1/2,-y+1/2,-z
x+1/2,-y+1/2,z

loop_
_atom_site_label
_atom_site_type_symbol
_atom_site_fract_x
_atom_site_fract_y
_atom_site_fract_z
_atom_site_occupancy
_atom_site_U_iso_or_equiv
Cu3 Cu+1 0.0606 0 0.4021 1 0.0
S1 S-2 0.1953 0 0.6847 1 0.0
Cu2 Cu+1 0.1884 0.5 0.4265 1 0.0
K1 K+1 0.1346 0 0.0433 1 0.0
Cu1 Cu+1 0.0964 0.5 0.6436 1 0.0
S2 S-2 0.5204 0 0.2395 1 0.0
